data_7041383
loop_
_publ_author_name
'Gu, Shaojin'
'Du, Jiehao'
'Huang, Jingjing'
'Guo, Yun'
'Yang, Ling'
'Xu, Weilin'
'Chen, Wanzhi'

_publ_section_title
;
 Unsymmetrical NCN-pincer mononuclear and dinuclear nickel(ii) complexes
 of N-heterocyclic carbene (NHC): synthesis, structure and catalysis for
 Suzuki-Miyaura cross-coupling.
;
_journal_issue 2
_journal_name_full 'Dalton transactions (Cambridge, England : 2003)'
_journal_page_first 586
_journal_page_last 594
_journal_paper_doi 10.1039/c6dt03944h
_journal_volume 46
_journal_year 2017
_chemical_formula_sum 'C44 H37 F12 N15 Ni P2'
_chemical_formula_weight 1124.54
_chemical_name_systematic
; 
 ? 
;
_space_group_IT_number 2
_symmetry_cell_setting triclinic
_symmetry_space_group_name_Hall '-P 1'
_symmetry_space_group_name_H-M 'P -1'
_atom_sites_solution_hydrogens geom
_atom_sites_solution_primary direct
_atom_sites_solution_secondary difmap
_audit_creation_method SHELXL-97
_audit_update_record
;
2016-09-12 deposited with the CCDC.
2016-12-08 downloaded from the CCDC.
;
_cell_angle_alpha 89.022(4)
_cell_angle_beta 75.221(4)
_cell_angle_gamma 81.746(4)
_cell_formula_units_Z 2
_cell_length_a 12.6109(6)
_cell_length_b 12.8032(6)
_cell_length_c 15.6696(8)
_cell_measurement_reflns_used 4478
_cell_measurement_temperature 293(2)
_cell_measurement_theta_max 25.00
_cell_measurement_theta_min 3.22
_cell_volume 2420.5(2)
_computing_cell_refinement 'Bruker FRAMBO'
_computing_data_collection 'Bruker FRAMBO'
_computing_data_reduction 'Bruker SAINT'
_computing_molecular_graphics 'Bruker SHELXTL'
_computing_publication_material 'Bruker SHELXTL'
_computing_structure_refinement 'SHELXL-97 (Sheldrick, 1997)'
_computing_structure_solution 'SHELXS-97 (Sheldrick, 1990)'
_diffrn_ambient_temperature 293(2)
_diffrn_measured_fraction_theta_full 0.997
_diffrn_measured_fraction_theta_max 0.997
_diffrn_measurement_device_type 'multiwire proportional'
_diffrn_measurement_method 'phi and omega scans'
_diffrn_radiation_monochromator graphite
_diffrn_radiation_source 'fine-focus sealed tube'
_diffrn_radiation_type MoK\a
_diffrn_radiation_wavelength 0.71073
_diffrn_reflns_av_R_equivalents 0.0323
_diffrn_reflns_av_sigmaI/netI 0.0518
_diffrn_reflns_limit_h_max 14
_diffrn_reflns_limit_h_min -14
_diffrn_reflns_limit_k_max 12
_diffrn_reflns_limit_k_min -15
_diffrn_reflns_limit_l_max 18
_diffrn_reflns_limit_l_min -18
_diffrn_reflns_number 15107
_diffrn_reflns_theta_full 25.00
_diffrn_reflns_theta_max 25.00
_diffrn_reflns_theta_min 3.22
_exptl_absorpt_coefficient_mu 0.564
_exptl_absorpt_correction_T_max 0.8400
_exptl_absorpt_correction_T_min 0.7853
_exptl_absorpt_correction_type none
_exptl_crystal_colour yellow
_exptl_crystal_density_diffrn 1.543
_exptl_crystal_density_method 'not measured'
_exptl_crystal_description block
_exptl_crystal_F_000 1144
_exptl_crystal_size_max 0.45
_exptl_crystal_size_mid 0.38
_exptl_crystal_size_min 0.32
_refine_diff_density_max 1.461
_refine_diff_density_min -0.575
_refine_diff_density_rms 0.078
_refine_ls_extinction_method none
_refine_ls_goodness_of_fit_ref 1.020
_refine_ls_hydrogen_treatment mixed
_refine_ls_matrix_type full
_refine_ls_number_parameters 668
_refine_ls_number_reflns 8498
_refine_ls_number_restraints 0
_refine_ls_restrained_S_all 1.020
_refine_ls_R_factor_all 0.0960
_refine_ls_R_factor_gt 0.0699
_refine_ls_shift/su_max 0.001
_refine_ls_shift/su_mean 0.000
_refine_ls_structure_factor_coef Fsqd
_refine_ls_weighting_details 'calc w=1/[\s^2^(Fo^2^)+(0.1158P)^2^+3.0598P] where P=(Fo^2^+2Fc^2^)/3'
_refine_ls_weighting_scheme calc
_refine_ls_wR_factor_gt 0.1863
_refine_ls_wR_factor_ref 0.2139
_reflns_number_gt 6232
_reflns_number_total 8498
_reflns_threshold_expression >2sigma(I)
_cod_data_source_file c6dt03944h2.cif
_cod_data_source_block 130516_130405
_cod_depositor_comments
;
The following automatic conversions were performed:

'_symmetry_cell_setting' value 'Triclinic' changed to 'triclinic'
according to
/usr/data/users/saulius/crontab/automatic-downloads/rss-feeds/RSC/lib/dictionaries/cif_core.dic
dictionary named 'cif_core.dic' version 2.4.2 from 2011-04-26.

Automatic conversion script
Id: cif_fix_values 4268 2015-11-12 08:31:59Z antanas 

 Adding full bibliography for 7041379--7041385.cif.
;
_cod_original_sg_symbol_H-M P-1
_cod_database_code 7041383

loop_
_symmetry_equiv_pos_as_xyz
'x, y, z'
'-x, -y, -z'

loop_
_atom_site_label
_atom_site_type_symbol
_atom_site_fract_x
_atom_site_fract_y
_atom_site_fract_z
_atom_site_U_iso_or_equiv
_atom_site_adp_type
_atom_site_occupancy
_atom_site_symmetry_multiplicity
_atom_site_calc_flag
_atom_site_refinement_flags
Ni1 Ni 0.97592(4) 0.76618(4) 0.70285(3) 0.0385(2) Uani 1 1 d .
P2 P 0.41864(12) 0.61471(11) 0.31579(11) 0.0690(5) Uani 1 1 d .
P3 P 0.55717(14) 0.12208(18) 0.22610(12) 0.0857(6) Uani 1 1 d .
N10 N 1.1054(3) 0.6428(3) 0.7117(2) 0.0432(8) Uani 1 1 d .
N4 N 0.7629(3) 0.6803(3) 0.8024(3) 0.0482(9) Uani 1 1 d .
C55 C 0.8507(4) 0.7270(4) 0.7984(3) 0.0443(10) Uani 1 1 d .
N3 N 0.9105(3) 0.6849(3) 0.6175(2) 0.0458(9) Uani 1 1 d .
N12 N 1.0692(3) 0.9377(3) 0.6052(2) 0.0385(8) Uani 1 1 d .
N11 N 1.2044(3) 0.8107(3) 0.5921(2) 0.0404(8) Uani 1 1 d .
N2 N 0.9594(3) 0.6686(3) 0.5329(3) 0.0492(9) Uani 1 1 d .
N1 N 0.8960(4) 0.6120(3) 0.5011(3) 0.0565(11) Uani 1 1 d .
N9 N 1.0920(3) 0.5797(3) 0.7799(3) 0.0475(9) Uani 1 1 d .
N5 N 0.8435(3) 0.7603(3) 0.8816(2) 0.0454(9) Uani 1 1 d .
N13 N 0.8897(3) 0.9200(3) 0.6782(2) 0.0422(8) Uani 1 1 d .
N8 N 1.1932(3) 0.5413(3) 0.7868(3) 0.0527(10) Uani 1 1 d .
C21 C 0.9568(4) 0.9843(3) 0.6327(3) 0.0397(9) Uani 1 1 d .
N14 N 0.9323(3) 1.0825(3) 0.6108(3) 0.0525(10) Uani 1 1 d .
C16 C 1.0947(3) 0.8351(3) 0.6234(3) 0.0387(9) Uani 1 1 d .
C30 C 0.7469(4) 0.7345(4) 0.9405(3) 0.0504(12) Uani 1 1 d .
N6 N 1.0051(3) 0.8281(3) 0.8252(2) 0.0458(9) Uani 1 1 d .
C18 C 1.2507(4) 0.8985(4) 0.5504(3) 0.0440(10) Uani 1 1 d .
C10 C 0.8167(4) 0.6383(4) 0.6395(3) 0.0488(11) Uani 1 1 d .
C22 C 0.7824(4) 0.9607(4) 0.7032(3) 0.0504(11) Uani 1 1 d .
H22 H 0.7312 0.9191 0.7341 0.060 Uiso 1 1 calc R
C9 C 0.8078(5) 0.5928(4) 0.5639(4) 0.0620(14) Uani 1 1 d .
H9 H 0.7518 0.5559 0.5575 0.074 Uiso 1 1 calc R
C17 C 1.1638(4) 0.9808(4) 0.5593(3) 0.0418(10) Uani 1 1 d .
C20 C 1.1792(4) 1.0801(4) 0.5260(3) 0.0524(12) Uani 1 1 d .
H20 H 1.1212 1.1356 0.5326 0.063 Uiso 1 1 calc R
C13 C 1.2151(4) 0.6452(3) 0.6766(3) 0.0447(10) Uani 1 1 d .
C23 C 0.7463(4) 1.0618(4) 0.6842(4) 0.0604(14) Uani 1 1 d .
H23 H 0.6716 1.0897 0.7016 0.073 Uiso 1 1 calc R
C29 C 0.6962(4) 0.6818(4) 0.8896(3) 0.0547(13) Uani 1 1 d .
C31 C 0.7003(4) 0.7524(5) 1.0304(3) 0.0652(15) Uani 1 1 d .
H31 H 0.7333 0.7896 1.0646 0.078 Uiso 1 1 calc R
C14 C 1.2641(4) 0.7059(4) 0.5959(3) 0.0556(13) Uani 1 1 d .
H14A H 1.3401 0.7120 0.5950 0.067 Uiso 1 1 calc R
H14B H 1.2653 0.6660 0.5435 0.067 Uiso 1 1 calc R
C26 C 0.9309(4) 0.8065(4) 0.8981(3) 0.0492(11) Uani 1 1 d .
C19 C 1.2874(5) 1.0908(5) 0.4819(4) 0.0631(14) Uani 1 1 d .
H19 H 1.3023 1.1555 0.4576 0.076 Uiso 1 1 calc R
C44 C 1.2714(4) 0.5801(4) 0.7243(4) 0.0567(13) Uani 1 1 d .
H44 H 1.3478 0.5655 0.7157 0.068 Uiso 1 1 calc R
C41 C 1.3584(4) 0.9101(4) 0.5073(3) 0.0553(12) Uani 1 1 d .
H41 H 1.4168 0.8552 0.5017 0.066 Uiso 1 1 calc R
C65 C 1.2001(4) 0.5328(4) 0.9434(4) 0.0556(12) Uani 1 1 d .
C43 C 0.8233(5) 1.1210(4) 0.6386(4) 0.0611(14) Uani 1 1 d .
H43 H 0.7999 1.1905 0.6263 0.073 Uiso 1 1 calc R
C42 C 1.3738(5) 1.0087(5) 0.4730(3) 0.0646(15) Uani 1 1 d .
H42 H 1.4448 1.0202 0.4430 0.078 Uiso 1 1 calc R
C35 C 0.9269(6) 0.5834(5) 0.4064(4) 0.0759(17) Uani 1 1 d .
H35A H 0.8972 0.5196 0.3983 0.091 Uiso 1 1 calc R
H35B H 1.0070 0.5685 0.3861 0.091 Uiso 1 1 calc R
C39 C 1.0908(4) 0.8690(4) 0.8388(4) 0.0579(13) Uani 1 1 d .
H39 H 1.1445 0.8868 0.7902 0.069 Uiso 1 1 calc R
C32 C 0.5985(5) 0.6406(5) 0.9258(4) 0.0755(18) Uani 1 1 d .
H32 H 0.5642 0.6044 0.8920 0.091 Uiso 1 1 calc R
C36 C 0.8852(5) 0.6691(4) 0.3507(3) 0.0633(14) Uani 1 1 d .
C34 C 0.6044(5) 0.7132(6) 1.0660(4) 0.083(2) Uani 1 1 d .
H34 H 0.5708 0.7243 1.1259 0.100 Uiso 1 1 calc R
C45 C 1.2070(5) 0.4717(4) 0.8603(4) 0.0652(14) Uani 1 1 d .
H45A H 1.2783 0.4271 0.8431 0.078 Uiso 1 1 calc R
H45B H 1.1499 0.4262 0.8722 0.078 Uiso 1 1 calc R
C37 C 0.7368(5) 0.6336(5) 0.7280(4) 0.0730(17) Uani 1 1 d .
H37A H 0.6647 0.6682 0.7239 0.088 Uiso 1 1 calc R
H37B H 0.7302 0.5600 0.7407 0.088 Uiso 1 1 calc R
C40 C 1.1029(5) 0.8858(6) 0.9217(4) 0.0804(18) Uani 1 1 d .
H40 H 1.1635 0.9137 0.9306 0.096 Uiso 1 1 calc R
C33 C 0.5560(5) 0.6578(6) 1.0163(5) 0.090(2) Uani 1 1 d .
H33 H 0.4919 0.6303 1.0443 0.108 Uiso 1 1 calc R
F16 F 0.5425(3) 0.6174(4) 0.2856(5) 0.150(2) Uani 1 1 d .
C60 C 1.1326(4) 0.5083(4) 1.0222(4) 0.0609(14) Uani 1 1 d .
H60 H 1.0890 0.4552 1.0241 0.073 Uiso 1 1 calc R
C64 C 1.2637(5) 0.6126(5) 0.9419(4) 0.0756(17) Uani 1 1 d .
H64 H 1.3097 0.6305 0.8889 0.091 Uiso 1 1 calc R
C63 C 1.2591(6) 0.6657(6) 1.0188(5) 0.0867(19) Uani 1 1 d .
H63 H 1.3021 0.7192 1.0174 0.104 Uiso 1 1 calc R
F5 F 0.3891(7) 0.6942(6) 0.3898(4) 0.202(3) Uani 1 1 d .
F2 F 0.4023(5) 0.7127(5) 0.2571(5) 0.187(3) Uani 1 1 d .
C48 C 0.7741(7) 0.6890(6) 0.3498(5) 0.087(2) Uani 1 1 d .
H48 H 0.7243 0.6476 0.3830 0.104 Uiso 1 1 calc R
F4 F 0.4281(5) 0.5078(5) 0.3575(6) 0.205(4) Uani 1 1 d .
C62 C 1.1286(5) 0.5619(5) 1.0990(4) 0.0770(17) Uani 1 1 d .
H62 H 1.0825 0.5444 1.1522 0.092 Uiso 1 1 calc R
F6 F 0.4773(6) 0.1694(6) 0.3126(5) 0.186(3) Uani 1 1 d .
F3 F 0.2905(4) 0.6097(5) 0.3376(6) 0.206(4) Uani 1 1 d .
C61 C 1.1917(6) 0.6401(6) 1.0974(5) 0.089(2) Uani 1 1 d .
H61 H 1.1890 0.6760 1.1492 0.106 Uiso 1 1 calc R
C47 C 0.9573(6) 0.7302(5) 0.3006(4) 0.0804(18) Uani 1 1 d .
H47 H 1.0319 0.7169 0.2999 0.096 Uiso 1 1 calc R
F9 F 0.6396(6) 0.0634(8) 0.1450(4) 0.217(4) Uani 1 1 d .
F8 F 0.4610(5) 0.1313(6) 0.1803(5) 0.187(3) Uani 1 1 d .
F7 F 0.5238(7) 0.0143(5) 0.2587(6) 0.199(3) Uani 1 1 d .
F30 F 0.6512(6) 0.1112(9) 0.2709(5) 0.238(5) Uani 1 1 d .
F1 F 0.4342(9) 0.5478(7) 0.2313(5) 0.232(4) Uani 1 1 d .
F20 F 0.5781(8) 0.2314(8) 0.1946(7) 0.251(5) Uani 1 1 d .
C49 C 0.7371(8) 0.7690(7) 0.3006(6) 0.107(3) Uani 1 1 d .
H49 H 0.6627 0.7826 0.3006 0.128 Uiso 1 1 calc R
C51 C 0.9213(9) 0.8103(7) 0.2517(5) 0.106(3) Uani 1 1 d .
H51 H 0.9713 0.8518 0.2190 0.127 Uiso 1 1 calc R
C50 C 0.8131(11) 0.8297(7) 0.2506(5) 0.114(3) Uani 1 1 d .
H50 H 0.7895 0.8837 0.2163 0.136 Uiso 1 1 calc R
C70 C 1.0218(6) 0.8595(6) 0.9902(4) 0.085(2) Uani 1 1 d .
H70 H 1.0283 0.8697 1.0472 0.102 Uiso 1 1 calc R
N7 N 0.9331(4) 0.8197(4) 0.9805(3) 0.0693(13) Uani 1 1 d .
N17 N 0.1698(7) 0.9506(7) 0.1127(6) 0.126(3) Uani 1 1 d .
C74 C 0.2606(9) 0.9474(6) 0.0911(6) 0.099(3) Uani 1 1 d .
C76 C 0.3765(9) 0.9468(10) 0.0644(7) 0.156(4) Uani 1 1 d .
H76A H 0.3945 1.0107 0.0847 0.234 Uiso 1 1 calc R
H76B H 0.4010 0.9420 0.0011 0.234 Uiso 1 1 calc R
H76C H 0.4128 0.8872 0.0891 0.234 Uiso 1 1 calc R

loop_
_atom_site_aniso_label
_atom_site_aniso_U_11
_atom_site_aniso_U_22
_atom_site_aniso_U_33
_atom_site_aniso_U_23
_atom_site_aniso_U_13
_atom_site_aniso_U_12
Ni1 0.0365(3) 0.0433(3) 0.0345(3) 0.0025(2) -0.0062(2) -0.0070(2)
P2 0.0600(9) 0.0483(8) 0.0812(11) -0.0030(7) 0.0126(7) -0.0056(7)
P3 0.0564(9) 0.1289(16) 0.0714(11) 0.0296(11) -0.0104(8) -0.0258(10)
N10 0.047(2) 0.043(2) 0.038(2) 0.0049(16) -0.0089(16) -0.0056(17)
N4 0.040(2) 0.056(2) 0.051(2) 0.0123(18) -0.0115(17) -0.0132(18)
C55 0.039(2) 0.050(3) 0.042(3) 0.005(2) -0.0074(19) -0.005(2)
N3 0.052(2) 0.043(2) 0.043(2) 0.0003(17) -0.0135(18) -0.0041(17)
N12 0.0401(19) 0.0401(19) 0.0356(19) 0.0045(15) -0.0102(15) -0.0063(15)
N11 0.0369(19) 0.046(2) 0.0340(19) 0.0053(16) -0.0033(15) -0.0034(16)
N2 0.060(2) 0.046(2) 0.041(2) 0.0010(17) -0.0151(19) -0.0024(19)
N1 0.086(3) 0.042(2) 0.047(2) -0.0062(18) -0.027(2) -0.010(2)
N9 0.053(2) 0.042(2) 0.046(2) 0.0060(17) -0.0118(18) -0.0051(18)
N5 0.043(2) 0.059(2) 0.031(2) 0.0054(17) -0.0032(15) -0.0053(18)
N13 0.041(2) 0.047(2) 0.037(2) -0.0013(16) -0.0102(16) -0.0007(16)
N8 0.058(2) 0.045(2) 0.049(2) 0.0115(18) -0.0095(19) 0.0019(19)
C21 0.046(2) 0.042(2) 0.032(2) -0.0042(18) -0.0142(19) -0.0035(19)
N14 0.062(3) 0.042(2) 0.054(2) 0.0005(18) -0.022(2) 0.0038(19)
C16 0.038(2) 0.041(2) 0.035(2) 0.0022(18) -0.0061(18) -0.0069(18)
C30 0.041(2) 0.058(3) 0.046(3) 0.017(2) -0.005(2) 0.002(2)
N6 0.045(2) 0.051(2) 0.039(2) -0.0021(17) -0.0081(17) -0.0036(17)
C18 0.044(2) 0.059(3) 0.032(2) 0.009(2) -0.0123(19) -0.014(2)
C10 0.048(3) 0.047(3) 0.057(3) 0.004(2) -0.021(2) -0.013(2)
C22 0.040(2) 0.062(3) 0.048(3) -0.006(2) -0.013(2) 0.000(2)
C9 0.077(4) 0.058(3) 0.060(3) 0.006(3) -0.027(3) -0.025(3)
C17 0.044(2) 0.050(3) 0.032(2) 0.0000(19) -0.0090(19) -0.009(2)
C20 0.069(3) 0.049(3) 0.043(3) 0.006(2) -0.015(2) -0.017(2)
C13 0.046(2) 0.041(2) 0.041(2) -0.0012(19) -0.005(2) 0.002(2)
C23 0.045(3) 0.069(3) 0.065(3) -0.013(3) -0.021(2) 0.014(3)
C29 0.041(2) 0.065(3) 0.050(3) 0.025(2) -0.002(2) -0.003(2)
C31 0.051(3) 0.087(4) 0.044(3) 0.018(3) 0.002(2) 0.008(3)
C14 0.044(3) 0.060(3) 0.050(3) 0.010(2) 0.004(2) 0.008(2)
C26 0.048(3) 0.057(3) 0.038(3) -0.004(2) -0.009(2) 0.002(2)
C19 0.074(4) 0.071(4) 0.053(3) 0.016(3) -0.019(3) -0.034(3)
C44 0.050(3) 0.049(3) 0.063(3) 0.010(2) -0.009(2) 0.009(2)
C41 0.043(3) 0.077(3) 0.047(3) 0.013(2) -0.011(2) -0.015(2)
C65 0.054(3) 0.049(3) 0.061(3) 0.012(2) -0.016(2) 0.002(2)
C43 0.066(3) 0.048(3) 0.071(4) -0.008(3) -0.033(3) 0.016(3)
C42 0.058(3) 0.095(4) 0.050(3) 0.023(3) -0.018(3) -0.041(3)
C35 0.121(5) 0.057(3) 0.056(3) -0.010(3) -0.035(4) -0.009(3)
C39 0.050(3) 0.072(3) 0.053(3) -0.012(3) -0.012(2) -0.015(3)
C32 0.050(3) 0.090(4) 0.081(4) 0.032(3) -0.005(3) -0.015(3)
C36 0.092(4) 0.061(3) 0.043(3) -0.011(2) -0.027(3) -0.012(3)
C34 0.061(4) 0.119(6) 0.052(4) 0.032(4) 0.006(3) 0.004(4)
C45 0.083(4) 0.050(3) 0.063(3) 0.017(3) -0.026(3) -0.002(3)
C37 0.061(3) 0.096(4) 0.066(4) -0.002(3) -0.009(3) -0.038(3)
C40 0.067(4) 0.114(5) 0.066(4) -0.018(4) -0.022(3) -0.022(4)
C33 0.050(3) 0.130(6) 0.075(5) 0.052(4) 0.008(3) -0.013(4)
F16 0.064(3) 0.122(4) 0.251(7) 0.037(4) -0.017(3) -0.015(3)
C60 0.057(3) 0.062(3) 0.065(4) 0.017(3) -0.020(3) -0.007(3)
C64 0.070(4) 0.085(4) 0.069(4) 0.009(3) -0.006(3) -0.023(3)
C63 0.080(4) 0.081(4) 0.102(6) -0.001(4) -0.023(4) -0.024(4)
F5 0.238(8) 0.225(7) 0.120(5) -0.087(5) 0.001(5) -0.029(6)
F2 0.150(5) 0.139(5) 0.199(7) 0.080(5) 0.051(4) 0.031(4)
C48 0.107(5) 0.088(5) 0.078(5) -0.003(4) -0.038(4) -0.029(4)
F4 0.139(5) 0.144(5) 0.317(10) 0.148(6) -0.042(5) -0.016(4)
C62 0.071(4) 0.088(4) 0.063(4) 0.010(3) -0.006(3) -0.005(3)
F6 0.183(6) 0.175(6) 0.142(5) 0.000(4) 0.055(5) -0.010(5)
F3 0.079(3) 0.121(4) 0.372(11) 0.042(5) 0.028(5) -0.018(3)
C61 0.085(5) 0.105(5) 0.074(5) -0.011(4) -0.022(4) -0.005(4)
C47 0.106(5) 0.090(5) 0.045(3) -0.007(3) -0.017(3) -0.021(4)
F9 0.134(5) 0.365(12) 0.118(5) -0.062(6) 0.030(4) -0.030(6)
F8 0.135(5) 0.224(7) 0.239(8) 0.034(6) -0.110(5) -0.040(5)
F7 0.204(7) 0.137(5) 0.221(8) 0.047(5) 0.010(6) -0.030(5)
F30 0.135(5) 0.422(14) 0.173(6) -0.057(7) -0.098(5) 0.025(7)
F1 0.309(11) 0.221(8) 0.160(6) -0.059(6) -0.002(7) -0.123(8)
F20 0.285(10) 0.241(9) 0.277(10) 0.152(8) -0.095(8) -0.178(9)
C49 0.124(7) 0.106(6) 0.105(6) -0.021(5) -0.073(6) 0.014(5)
C51 0.156(8) 0.109(6) 0.059(4) 0.009(4) -0.025(5) -0.042(6)
C50 0.202(11) 0.084(5) 0.070(5) 0.008(4) -0.060(6) -0.024(7)
C70 0.084(4) 0.130(6) 0.047(3) -0.018(4) -0.024(3) -0.015(4)
N7 0.065(3) 0.103(4) 0.040(2) -0.009(2) -0.014(2) -0.011(3)
N17 0.115(6) 0.143(6) 0.131(6) -0.063(5) -0.070(5) 0.026(5)
C74 0.118(7) 0.089(5) 0.096(6) -0.042(4) -0.056(6) 0.019(5)
C76 0.118(8) 0.209(12) 0.137(9) -0.061(8) -0.017(7) -0.030(8)

loop_
_atom_type_symbol
_atom_type_description
_atom_type_scat_dispersion_real
_atom_type_scat_dispersion_imag
_atom_type_scat_source
C C 0.0033 0.0016 'International Tables Vol C Tables 4.2.6.8 and 6.1.1.4'
H H 0.0000 0.0000 'International Tables Vol C Tables 4.2.6.8 and 6.1.1.4'
N N 0.0061 0.0033 'International Tables Vol C Tables 4.2.6.8 and 6.1.1.4'
F F 0.0171 0.0103 'International Tables Vol C Tables 4.2.6.8 and 6.1.1.4'
P P 0.1023 0.0942 'International Tables Vol C Tables 4.2.6.8 and 6.1.1.4'
Ni Ni 0.3393 1.1124 'International Tables Vol C Tables 4.2.6.8 and 6.1.1.4'

loop_
_geom_angle_atom_site_label_1
_geom_angle_atom_site_label_2
_geom_angle_atom_site_label_3
_geom_angle
C16 Ni1 C55 167.14(18)
C16 Ni1 N3 104.75(16)
C55 Ni1 N3 85.54(17)
C16 Ni1 N10 85.74(16)
C55 Ni1 N10 100.98(16)
N3 Ni1 N10 96.39(14)
C16 Ni1 N13 76.37(16)
C55 Ni1 N13 95.57(16)
N3 Ni1 N13 93.65(14)
N10 Ni1 N13 161.23(14)
C16 Ni1 N6 93.78(16)
C55 Ni1 N6 76.19(16)
N3 Ni1 N6 161.47(15)
N10 Ni1 N6 84.21(14)
N13 Ni1 N6 91.26(14)
F5 P2 F4 106.3(5)
F5 P2 F16 99.4(4)
F4 P2 F16 95.5(3)
F5 P2 F1 168.8(6)
F4 P2 F1 82.8(5)
F16 P2 F1 85.9(5)
F5 P2 F2 84.5(4)
F4 P2 F2 167.9(5)
F16 P2 F2 87.9(3)
F1 P2 F2 85.9(5)
F5 P2 F3 85.2(5)
F4 P2 F3 86.0(3)
F16 P2 F3 174.5(5)
F1 P2 F3 89.0(5)
F2 P2 F3 89.6(4)
F20 P3 F30 92.0(6)
F20 P3 F6 90.5(5)
F30 P3 F6 89.3(5)
F20 P3 F7 174.4(5)
F30 P3 F7 92.8(6)
F6 P3 F7 86.6(4)
F20 P3 F9 95.2(6)
F30 P3 F9 87.7(4)
F6 P3 F9 173.7(5)
F7 P3 F9 88.0(5)
F20 P3 F8 88.9(5)
F30 P3 F8 179.1(6)
F6 P3 F8 91.0(5)
F7 P3 F8 86.4(4)
F9 P3 F8 91.9(5)
N9 N10 C13 109.5(4)
N9 N10 Ni1 120.0(3)
C13 N10 Ni1 125.1(3)
C55 N4 C29 110.8(4)
C55 N4 C37 125.4(4)
C29 N4 C37 123.8(4)
N4 C55 N5 106.8(4)
N4 C55 Ni1 136.0(4)
N5 C55 Ni1 117.1(3)
N2 N3 C10 109.9(4)
N2 N3 Ni1 123.1(3)
C10 N3 Ni1 126.9(3)
C16 N12 C17 111.6(3)
C16 N12 C21 117.9(3)
C17 N12 C21 130.4(4)
C16 N11 C18 110.5(4)
C16 N11 C14 123.5(4)
C18 N11 C14 125.8(4)
N3 N2 N1 106.1(4)
C9 N1 N2 111.4(4)
C9 N1 C35 129.2(5)
N2 N1 C35 119.4(5)
N10 N9 N8 106.3(4)
C55 N5 C26 119.1(4)
C55 N5 C30 110.8(4)
C26 N5 C30 130.0(4)
C21 N13 C22 115.2(4)
C21 N13 Ni1 113.8(3)
C22 N13 Ni1 131.0(3)
N9 N8 C44 111.2(4)
N9 N8 C45 119.8(4)
C44 N8 C45 128.8(4)
N14 C21 N13 128.9(4)
N14 C21 N12 117.3(4)
N13 C21 N12 113.8(4)
C21 N14 C43 113.8(4)
N11 C16 N12 106.4(3)
N11 C16 Ni1 135.2(3)
N12 C16 Ni1 117.4(3)
C29 C30 C31 121.3(5)
C29 C30 N5 105.1(4)
C31 C30 N5 133.6(5)
C39 N6 C26 115.1(4)
C39 N6 Ni1 131.0(3)
C26 N6 Ni1 113.1(3)
C41 C18 C17 122.0(4)
C41 C18 N11 131.4(4)
C17 C18 N11 106.6(4)
N3 C10 C9 106.7(4)
N3 C10 C37 128.9(4)
C9 C10 C37 124.4(4)
N13 C22 C23 121.5(5)
N1 C9 C10 105.8(4)
C20 C17 C18 122.4(4)
C20 C17 N12 132.8(4)
C18 C17 N12 104.8(4)
C17 C20 C19 115.2(5)
C44 C13 N10 107.6(4)
C44 C13 C14 126.9(4)
N10 C13 C14 125.4(4)
C22 C23 C43 117.9(5)
C30 C29 C32 122.0(5)
C30 C29 N4 106.6(4)
C32 C29 N4 131.4(6)
C34 C31 C30 116.9(6)
N11 C14 C13 114.0(4)
N7 C26 N6 128.0(5)
N7 C26 N5 118.2(4)
N6 C26 N5 113.8(4)
C42 C19 C20 122.4(5)
N8 C44 C13 105.3(4)
C18 C41 C42 115.7(5)
C60 C65 C64 118.8(6)
C60 C65 C45 120.4(5)
C64 C65 C45 120.8(5)
N14 C43 C23 122.6(5)
C19 C42 C41 122.3(5)
N1 C35 C36 113.0(5)
N6 C39 C40 122.4(5)
C29 C32 C33 114.9(6)
C47 C36 C48 118.7(6)
C47 C36 C35 119.7(6)
C48 C36 C35 121.5(6)
C31 C34 C33 121.9(6)
N8 C45 C65 112.3(4)
N4 C37 C10 117.0(4)
C70 C40 C39 116.4(5)
C34 C33 C32 122.9(6)
C65 C60 C62 120.6(5)
C63 C64 C65 120.1(6)
C61 C63 C64 120.5(6)
C49 C48 C36 120.7(7)
C61 C62 C60 120.4(6)
C62 C61 C63 119.5(7)
C51 C47 C36 121.0(8)
C48 C49 C50 118.9(8)
C50 C51 C47 120.4(8)
C51 C50 C49 120.2(8)
N7 C70 C40 123.7(5)
C26 N7 C70 114.3(5)
N17 C74 C76 178.1(10)

loop_
_geom_bond_atom_site_label_1
_geom_bond_atom_site_label_2
_geom_bond_distance
Ni1 C16 1.991(4)
Ni1 C55 1.996(4)
Ni1 N3 2.100(4)
Ni1 N10 2.132(4)
Ni1 N13 2.186(4)
Ni1 N6 2.221(4)
P2 F5 1.493(6)
P2 F4 1.509(5)
P2 F16 1.518(4)
P2 F1 1.544(7)
P2 F2 1.564(5)
P2 F3 1.574(5)
P3 F20 1.513(7)
P3 F30 1.513(6)
P3 F6 1.540(6)
P3 F7 1.541(6)
P3 F9 1.548(7)
P3 F8 1.550(6)
N10 N9 1.319(5)
N10 C13 1.357(6)
N4 C55 1.319(6)
N4 C29 1.409(6)
N4 C37 1.449(7)
C55 N5 1.356(6)
N3 N2 1.318(5)
N3 C10 1.364(6)
N12 C16 1.350(5)
N12 C17 1.408(5)
N12 C21 1.417(5)
N11 C16 1.337(5)
N11 C18 1.414(5)
N11 C14 1.449(6)
N2 N1 1.340(5)
N1 C9 1.333(7)
N1 C35 1.473(7)
N9 N8 1.331(5)
N5 C26 1.403(6)
N5 C30 1.406(6)
N13 C21 1.332(6)
N13 C22 1.339(6)
N8 C44 1.345(6)
N8 C45 1.475(6)
C21 N14 1.312(6)
N14 C43 1.353(7)
C30 C29 1.380(7)
C30 C31 1.391(7)
N6 C39 1.331(6)
N6 C26 1.332(6)
C18 C41 1.383(6)
C18 C17 1.388(6)
C10 C9 1.367(7)
C10 C37 1.498(7)
C22 C23 1.363(7)
C17 C20 1.387(6)
C20 C19 1.388(7)
C13 C44 1.355(7)
C13 C14 1.513(6)
C23 C43 1.366(8)
C29 C32 1.392(7)
C31 C34 1.359(8)
C26 N7 1.313(6)
C19 C42 1.382(8)
C41 C42 1.383(7)
C65 C60 1.370(7)
C65 C64 1.384(8)
C65 C45 1.507(8)
C35 C36 1.509(8)
C39 C40 1.370(8)
C32 C33 1.392(10)
C36 C47 1.369(8)
C36 C48 1.390(9)
C34 C33 1.367(10)
C40 C70 1.355(9)
C60 C62 1.381(9)
C64 C63 1.377(9)
C63 C61 1.371(10)
C48 C49 1.371(10)
C62 C61 1.362(9)
C47 C51 1.364(11)
C49 C50 1.396(13)
C51 C50 1.356(13)
C70 N7 1.337(8)
N17 C74 1.104(11)
C74 C76 1.412(13)
